data_7028298
loop_
_publ_author_name
'Schilling, Lars-Hendrik'
'Stock, Norbert'

_publ_section_title
;
 High-throughput ultrasonic synthesis and in situ crystallisation
 investigation of metal phosphonocarboxylates.
;
_journal_issue 2
_journal_name_full 'Dalton transactions (Cambridge, England : 2003)'
_journal_page_first 414
_journal_page_last 422
_journal_paper_doi 10.1039/c3dt52576g
_journal_volume 43
_journal_year 2014
_chemical_formula_moiety 'C16 H20 Ca O12 P2'
_chemical_formula_sum 'C16 H20 Ca O12 P2'
_chemical_formula_weight 506.34
_chemical_name_systematic
; 
 ? 
;
_space_group_IT_number 2
_symmetry_cell_setting triclinic
_symmetry_space_group_name_Hall '-P 1'
_symmetry_space_group_name_H-M 'P -1'
_atom_sites_solution_hydrogens geom
_atom_sites_solution_primary direct
_atom_sites_solution_secondary difmap
_audit_creation_method SHELXL-97
_cell_angle_alpha 83.84(3)
_cell_angle_beta 89.03(3)
_cell_angle_gamma 85.65(3)
_cell_formula_units_Z 1
_cell_length_a 4.6806(9)
_cell_length_b 6.1340(12)
_cell_length_c 17.932(4)
_cell_measurement_temperature 293(2)
_cell_volume 510.37(18)
_computing_cell_refinement 'X-Area (Stoe, 2008)'
_computing_data_collection 'X-Area (Stoe, 2008)'
_computing_data_reduction 'X-Area (Stoe, 2008)'
_computing_structure_refinement 'SHELXL-97 (Sheldrick, 1997)'
_computing_structure_solution 'SHELXS-97 (Sheldrick, 1990)'
_diffrn_ambient_temperature 293(2)
_diffrn_measured_fraction_theta_full 0.996
_diffrn_measured_fraction_theta_max 0.996
_diffrn_measurement_device_type 'Stoe IPSD-2'
_diffrn_measurement_method 'omega scan'
_diffrn_radiation_monochromator graphite
_diffrn_radiation_source 'fine-focus sealed tube'
_diffrn_radiation_type MoK\a
_diffrn_radiation_wavelength 0.71073
_diffrn_reflns_av_R_equivalents 0.0000
_diffrn_reflns_av_sigmaI/netI 0.0592
_diffrn_reflns_limit_h_max 6
_diffrn_reflns_limit_h_min -6
_diffrn_reflns_limit_k_max 8
_diffrn_reflns_limit_k_min -8
_diffrn_reflns_limit_l_max 24
_diffrn_reflns_limit_l_min 0
_diffrn_reflns_number 2768
_diffrn_reflns_theta_full 29.22
_diffrn_reflns_theta_max 29.22
_diffrn_reflns_theta_min 2.28
_diffrn_standards_number 0
_exptl_absorpt_coefficient_mu 0.528
_exptl_absorpt_correction_T_max 0.9580
_exptl_absorpt_correction_T_min 0.8853
_exptl_absorpt_correction_type numerical
_exptl_absorpt_process_details 'X-Shape and X-Red32 (Stoe, 2008)'
_exptl_crystal_colour white
_exptl_crystal_density_diffrn 1.647
_exptl_crystal_density_method 'not measured'
_exptl_crystal_description needle
_exptl_crystal_F_000 262
_exptl_crystal_size_max 0.1628
_exptl_crystal_size_mid 0.1075
_exptl_crystal_size_min 0.0676
_refine_diff_density_max 0.290
_refine_diff_density_min -0.309
_refine_diff_density_rms 0.052
_refine_ls_extinction_method none
_refine_ls_goodness_of_fit_ref 1.134
_refine_ls_hydrogen_treatment mixed
_refine_ls_matrix_type full
_refine_ls_number_parameters 143
_refine_ls_number_reflns 2768
_refine_ls_number_restraints 0
_refine_ls_restrained_S_all 1.134
_refine_ls_R_factor_all 0.0679
_refine_ls_R_factor_gt 0.0375
_refine_ls_shift/su_max 0.000
_refine_ls_shift/su_mean 0.000
_refine_ls_structure_factor_coef Fsqd
_refine_ls_weighting_details 'calc w=1/[\s^2^(Fo^2^)+(0.0000P)^2^+0.0000P] where P=(Fo^2^+2Fc^2^)/3'
_refine_ls_weighting_scheme calc
_refine_ls_wR_factor_gt 0.0388
_refine_ls_wR_factor_ref 0.0411
_reflns_number_gt 1938
_reflns_number_total 2768
_reflns_threshold_expression >2sigma(I)
_cod_data_source_file c3dt52576g.txt
_cod_data_source_block c:\einkris\lars\absc\lhs1
_cod_original_cell_volume 510.38(17)
_cod_database_code 7028298

loop_
_symmetry_equiv_pos_as_xyz
'x, y, z'
'-x, -y, -z'

loop_
_atom_site_label
_atom_site_type_symbol
_atom_site_fract_x
_atom_site_fract_y
_atom_site_fract_z
_atom_site_U_iso_or_equiv
_atom_site_adp_type
_atom_site_occupancy
_atom_site_symmetry_multiplicity
_atom_site_calc_flag
_atom_site_refinement_flags
Ca1 Ca 0.0000 0.5000 0.5000 0.02337(14) Uani 1 2 d S
P1 P -0.46371(10) 0.38144(8) 0.37073(3) 0.02182(11) Uani 1 1 d .
O1 O 0.3632(3) 0.54825(19) 0.41085(6) 0.0275(3) Uani 1 1 d .
O2 O -0.1955(2) 0.28316(19) 0.41190(7) 0.0274(3) Uani 1 1 d .
O3 O -0.6526(3) 0.1882(2) 0.35638(7) 0.0316(3) Uani 1 1 d .
H11 H -0.8210 0.2232 0.3656 0.058(8) Uiso 1 1 calc R
O4 O -0.2424(3) 0.8294(2) 0.45131(8) 0.0429(4) Uani 1 1 d .
H9 H -0.2155 0.9601 0.4420 0.051 Uiso 1 1 d R
H10 H -0.4015 0.8056 0.4370 0.051 Uiso 1 1 d R
C1 C -0.3476(4) 0.4940(3) 0.28014(10) 0.0316(4) Uani 1 1 d .
H1B H -0.2190 0.6069 0.2869 0.038 Uiso 1 1 calc R
H1A H -0.2377 0.3785 0.2569 0.038 Uiso 1 1 calc R
C5 C -0.9952(4) 0.7745(3) 0.12427(10) 0.0306(4) Uani 1 1 d .
O5 O -1.3117(4) 1.0684(3) 0.07361(10) 0.0544(5) Uani 1 1 d .
H13 H -1.4134 1.1259 0.0391 0.065 Uiso 0.50 1 d PR
C8 C -1.2144(4) 0.8745(4) 0.06979(11) 0.0340(4) Uani 1 1 d .
C2 C -0.5788(4) 0.5924(3) 0.22648(10) 0.0285(4) Uani 1 1 d .
O6 O -1.2934(3) 0.7564(3) 0.02094(9) 0.0547(5) Uani 1 1 d .
H12 H -1.4153 0.8185 -0.0079 0.066 Uiso 0.50 1 d PR
C6 C -0.8760(4) 0.5634(3) 0.12016(11) 0.0355(5) Uani 1 1 d .
H6A H -0.9345 0.4816 0.0832 0.043 Uiso 1 1 calc R
C3 C -0.7021(4) 0.8024(3) 0.23081(11) 0.0346(5) Uani 1 1 d .
H3A H -0.6458 0.8833 0.2683 0.041 Uiso 1 1 calc R
C7 C -0.6695(4) 0.4735(3) 0.17102(11) 0.0357(5) Uani 1 1 d .
H7A H -0.5902 0.3310 0.1679 0.043 Uiso 1 1 calc R
C4 C -0.9077(4) 0.8933(3) 0.18022(11) 0.0348(5) Uani 1 1 d .
H4A H -0.9882 1.0353 0.1836 0.042 Uiso 1 1 calc R

loop_
_atom_site_aniso_label
_atom_site_aniso_U_11
_atom_site_aniso_U_22
_atom_site_aniso_U_33
_atom_site_aniso_U_23
_atom_site_aniso_U_13
_atom_site_aniso_U_12
Ca1 0.0252(3) 0.0223(3) 0.0223(3) -0.0022(2) 0.0021(2) -0.0007(2)
P1 0.0189(3) 0.0243(3) 0.0223(3) -0.0024(2) -0.0017(2) -0.0021(2)
O1 0.0279(7) 0.0258(6) 0.0295(7) -0.0057(5) 0.0051(5) -0.0032(5)
O2 0.0229(6) 0.0306(7) 0.0283(7) -0.0001(5) -0.0036(5) -0.0022(5)
O3 0.0234(7) 0.0324(7) 0.0414(8) -0.0129(6) -0.0013(6) -0.0042(5)
O4 0.0357(8) 0.0271(7) 0.0645(10) 0.0043(7) -0.0168(7) -0.0031(6)
C1 0.0223(10) 0.0434(11) 0.0281(10) -0.0003(8) -0.0003(8) -0.0005(8)
C5 0.0272(10) 0.0382(11) 0.0251(9) 0.0016(8) -0.0003(8) -0.0014(8)
O5 0.0571(11) 0.0507(9) 0.0525(10) -0.0017(7) -0.0214(8) 0.0145(8)
C8 0.0288(11) 0.0429(12) 0.0284(10) 0.0027(9) -0.0002(8) -0.0008(9)
C2 0.0236(9) 0.0375(11) 0.0230(9) 0.0030(8) 0.0021(7) -0.0030(8)
O6 0.0540(11) 0.0676(11) 0.0421(9) -0.0137(8) -0.0220(8) 0.0141(9)
C6 0.0352(11) 0.0434(12) 0.0285(10) -0.0090(9) -0.0056(8) 0.0009(9)
C3 0.0362(11) 0.0371(11) 0.0314(10) -0.0064(9) -0.0052(9) -0.0046(9)
C7 0.0375(11) 0.0379(12) 0.0308(10) -0.0043(9) -0.0023(9) 0.0047(9)
C4 0.0378(12) 0.0284(10) 0.0374(11) -0.0019(9) -0.0040(9) 0.0009(9)

loop_
_atom_type_symbol
_atom_type_description
_atom_type_scat_dispersion_real
_atom_type_scat_dispersion_imag
_atom_type_scat_source
C C 0.0033 0.0016 'International Tables Vol C Tables 4.2.6.8 and 6.1.1.4'
H H 0.0000 0.0000 'International Tables Vol C Tables 4.2.6.8 and 6.1.1.4'
O O 0.0106 0.0060 'International Tables Vol C Tables 4.2.6.8 and 6.1.1.4'
P P 0.1023 0.0942 'International Tables Vol C Tables 4.2.6.8 and 6.1.1.4'
Ca Ca 0.2262 0.3064 'International Tables Vol C Tables 4.2.6.8 and 6.1.1.4'

loop_
_geom_angle_atom_site_label_1
_geom_angle_atom_site_label_2
_geom_angle_atom_site_label_3
_geom_angle
_geom_angle_site_symmetry_1
_geom_angle_site_symmetry_3
O1 Ca1 O1 180.000(2) . 2_566
O1 Ca1 O4 89.28(5) . 2_566
O1 Ca1 O4 90.72(5) 2_566 2_566
O1 Ca1 O4 90.72(5) . .
O1 Ca1 O4 89.28(5) 2_566 .
O4 Ca1 O4 180.0 2_566 .
O1 Ca1 O2 95.55(5) . 2_566
O1 Ca1 O2 84.45(5) 2_566 2_566
O4 Ca1 O2 94.80(5) 2_566 2_566
O4 Ca1 O2 85.20(5) . 2_566
O1 Ca1 O2 84.45(5) . .
O1 Ca1 O2 95.55(5) 2_566 .
O4 Ca1 O2 85.20(5) 2_566 .
O4 Ca1 O2 94.80(5) . .
O2 Ca1 O2 179.999(1) 2_566 .
O1 Ca1 P1 92.18(3) . .
O1 Ca1 P1 87.82(3) 2_566 .
O4 Ca1 P1 107.68(4) 2_566 .
O4 Ca1 P1 72.32(4) . .
O2 Ca1 P1 156.31(3) 2_566 .
O2 Ca1 P1 23.69(3) . .
O1 Ca1 P1 87.82(3) . 2_566
O1 Ca1 P1 92.18(3) 2_566 2_566
O4 Ca1 P1 72.32(4) 2_566 2_566
O4 Ca1 P1 107.68(4) . 2_566
O2 Ca1 P1 23.68(3) 2_566 2_566
O2 Ca1 P1 156.32(3) . 2_566
P1 Ca1 P1 180.0 . 2_566
O1 Ca1 P1 19.31(3) . 1_655
O1 Ca1 P1 160.69(3) 2_566 1_655
O4 Ca1 P1 73.73(5) 2_566 1_655
O4 Ca1 P1 106.27(5) . 1_655
O2 Ca1 P1 107.77(4) 2_566 1_655
O2 Ca1 P1 72.23(4) . 1_655
P1 Ca1 P1 86.17(2) . 1_655
P1 Ca1 P1 93.83(2) 2_566 1_655
O1 Ca1 P1 160.68(3) . 2_466
O1 Ca1 P1 19.31(3) 2_566 2_466
O4 Ca1 P1 106.27(5) 2_566 2_466
O4 Ca1 P1 73.73(5) . 2_466
O2 Ca1 P1 72.23(4) 2_566 2_466
O2 Ca1 P1 107.77(4) . 2_466
P1 Ca1 P1 93.83(2) . 2_466
P1 Ca1 P1 86.17(2) 2_566 2_466
P1 Ca1 P1 180.0 1_655 2_466
O1 P1 O2 114.16(7) 1_455 .
O1 P1 O3 109.96(7) 1_455 .
O2 P1 O3 108.30(7) . .
O1 P1 C1 111.95(9) 1_455 .
O2 P1 C1 106.27(8) . .
O3 P1 C1 105.77(9) . .
O1 P1 Ca1 77.61(5) 1_455 .
O2 P1 Ca1 39.53(5) . .
O3 P1 Ca1 138.45(5) . .
C1 P1 Ca1 108.70(7) . .
O1 P1 Ca1 31.00(5) 1_455 1_455
O2 P1 Ca1 109.57(5) . 1_455
O3 P1 Ca1 83.72(6) . 1_455
C1 P1 Ca1 137.63(6) . 1_455
Ca1 P1 Ca1 86.17(2) . 1_455
P1 O1 Ca1 129.69(7) 1_655 .
P1 O2 Ca1 116.79(7) . .
C2 C1 P1 116.54(13) . .
C6 C5 C4 119.27(17) . .
C6 C5 C8 120.78(18) . .
C4 C5 C8 119.95(18) . .
O5 C8 O6 123.32(18) . .
O5 C8 C5 119.19(19) . .
O6 C8 C5 117.49(19) . .
C3 C2 C7 118.64(17) . .
C3 C2 C1 121.09(17) . .
C7 C2 C1 120.27(17) . .
C5 C6 C7 119.98(19) . .
C4 C3 C2 120.72(19) . .
C6 C7 C2 120.99(19) . .
C3 C4 C5 120.39(19) . .

loop_
_geom_bond_atom_site_label_1
_geom_bond_atom_site_label_2
_geom_bond_distance
_geom_bond_site_symmetry_2
Ca1 O1 2.3271(14) .
Ca1 O1 2.3271(14) 2_566
Ca1 O4 2.3323(14) 2_566
Ca1 O4 2.3323(14) .
Ca1 O2 2.4056(13) 2_566
Ca1 O2 2.4056(13) .
Ca1 P1 3.3742(11) .
Ca1 P1 3.3742(11) 2_566
Ca1 P1 3.4771(12) 1_655
Ca1 P1 3.4771(12) 2_466
P1 O1 1.4944(13) 1_455
P1 O2 1.5184(13) .
P1 O3 1.5761(14) .
P1 C1 1.7880(19) .
P1 Ca1 3.4771(12) 1_455
O1 P1 1.4945(13) 1_655
C1 C2 1.508(2) .
C5 C6 1.379(3) .
C5 C4 1.386(3) .
C5 C8 1.481(3) .
O5 C8 1.249(3) .
C8 O6 1.272(2) .
C2 C3 1.380(3) .
C2 C7 1.385(3) .
C6 C7 1.383(3) .
C3 C4 1.379(3) .

loop_
_geom_torsion_atom_site_label_1
_geom_torsion_atom_site_label_2
_geom_torsion_atom_site_label_3
_geom_torsion_atom_site_label_4
_geom_torsion
_geom_torsion_site_symmetry_1
_geom_torsion_site_symmetry_4
O1 Ca1 P1 O1 -131.50(7) . 1_455
O1 Ca1 P1 O1 48.50(7) 2_566 1_455
O4 Ca1 P1 O1 138.56(6) 2_566 1_455
O4 Ca1 P1 O1 -41.44(7) . 1_455
O2 Ca1 P1 O1 -22.38(10) 2_566 1_455
O2 Ca1 P1 O1 157.63(10) . 1_455
P1 Ca1 P1 O1 21(26) 2_566 1_455
P1 Ca1 P1 O1 -149.87(5) 1_655 1_455
P1 Ca1 P1 O1 30.13(5) 2_466 1_455
O1 Ca1 P1 O2 70.87(9) . .
O1 Ca1 P1 O2 -109.13(9) 2_566 .
O4 Ca1 P1 O2 -19.07(9) 2_566 .
O4 Ca1 P1 O2 160.93(9) . .
O2 Ca1 P1 O2 179.998(1) 2_566 .
P1 Ca1 P1 O2 -137(26) 2_566 .
P1 Ca1 P1 O2 52.51(8) 1_655 .
P1 Ca1 P1 O2 -127.49(8) 2_466 .
O1 Ca1 P1 O3 122.29(9) . .
O1 Ca1 P1 O3 -57.71(9) 2_566 .
O4 Ca1 P1 O3 32.36(9) 2_566 .
O4 Ca1 P1 O3 -147.64(9) . .
O2 Ca1 P1 O3 -128.58(11) 2_566 .
O2 Ca1 P1 O3 51.42(11) . .
P1 Ca1 P1 O3 -86(26) 2_566 .
P1 Ca1 P1 O3 103.93(8) 1_655 .
P1 Ca1 P1 O3 -76.07(8) 2_466 .
O1 Ca1 P1 C1 -22.25(7) . .
O1 Ca1 P1 C1 157.75(7) 2_566 .
O4 Ca1 P1 C1 -112.19(8) 2_566 .
O4 Ca1 P1 C1 67.81(8) . .
O2 Ca1 P1 C1 86.88(11) 2_566 .
O2 Ca1 P1 C1 -93.12(10) . .
P1 Ca1 P1 C1 130(26) 2_566 .
P1 Ca1 P1 C1 -40.62(7) 1_655 .
P1 Ca1 P1 C1 139.38(7) 2_466 .
O1 Ca1 P1 Ca1 -161.63(3) . 1_455
O1 Ca1 P1 Ca1 18.37(3) 2_566 1_455
O4 Ca1 P1 Ca1 108.43(5) 2_566 1_455
O4 Ca1 P1 Ca1 -71.57(5) . 1_455
O2 Ca1 P1 Ca1 -52.51(8) 2_566 1_455
O2 Ca1 P1 Ca1 127.49(8) . 1_455
P1 Ca1 P1 Ca1 -10(26) 2_566 1_455
P1 Ca1 P1 Ca1 180.0 1_655 1_455
P1 Ca1 P1 Ca1 0.0 2_466 1_455
O1 Ca1 O1 P1 101(72) 2_566 1_655
O4 Ca1 O1 P1 35.77(9) 2_566 1_655
O4 Ca1 O1 P1 -144.23(9) . 1_655
O2 Ca1 O1 P1 130.52(9) 2_566 1_655
O2 Ca1 O1 P1 -49.48(9) . 1_655
P1 Ca1 O1 P1 -71.90(9) . 1_655
P1 Ca1 O1 P1 108.10(9) 2_566 1_655
P1 Ca1 O1 P1 180.0 2_466 1_655
O1 P1 O2 Ca1 -24.04(10) 1_455 .
O3 P1 O2 Ca1 -146.90(7) . .
C1 P1 O2 Ca1 99.85(9) . .
Ca1 P1 O2 Ca1 -57.16(7) 1_455 .
O1 Ca1 O2 P1 -108.46(8) . .
O1 Ca1 O2 P1 71.54(8) 2_566 .
O4 Ca1 O2 P1 161.80(8) 2_566 .
O4 Ca1 O2 P1 -18.20(8) . .
O2 Ca1 O2 P1 -66(16) 2_566 .
P1 Ca1 O2 P1 180.0 2_566 .
P1 Ca1 O2 P1 -123.77(8) 1_655 .
P1 Ca1 O2 P1 56.23(8) 2_466 .
O1 P1 C1 C2 -57.73(18) 1_455 .
O2 P1 C1 C2 177.02(15) . .
O3 P1 C1 C2 62.03(17) . .
Ca1 P1 C1 C2 -141.53(14) . .
Ca1 P1 C1 C2 -36.1(2) 1_455 .
C6 C5 C8 O5 -177.8(2) . .
C4 C5 C8 O5 2.2(3) . .
C6 C5 C8 O6 2.0(3) . .
C4 C5 C8 O6 -178.0(2) . .
P1 C1 C2 C3 80.9(2) . .
P1 C1 C2 C7 -99.9(2) . .
C4 C5 C6 C7 -0.7(3) . .
C8 C5 C6 C7 179.3(2) . .
C7 C2 C3 C4 -1.1(3) . .
C1 C2 C3 C4 178.2(2) . .
C5 C6 C7 C2 -0.1(3) . .
C3 C2 C7 C6 1.0(3) . .
C1 C2 C7 C6 -178.3(2) . .
C2 C3 C4 C5 0.3(3) . .
C6 C5 C4 C3 0.5(3) . .
C8 C5 C4 C3 -179.4(2) . .
